data_7037794
loop_
_publ_author_name
'Calahorro, Antonio J.'
'Oyarzabal, Itziar'
'Fern\'andez, Bel\'en'
'Seco, Jos\'e M'
'Tian, Tian'
'Fairen-Jimenez, David'
'Colacio, Enrique'
'Rodr\'iguez-Di\'eguez, Antonio'

_publ_section_title
;
 Rare earth anthracenedicarboxylate metal-organic frameworks: slow
 relaxation of magnetization of Nd(3+), Gd(3+), Dy(3+), Er(3+) and Yb(3+)
 based materials.
;
_journal_issue 2
_journal_name_full 'Dalton transactions (Cambridge, England : 2003)'
_journal_page_first 591
_journal_page_last 598
_journal_paper_doi 10.1039/c5dt03946k
_journal_volume 45
_journal_year 2015
_chemical_formula_sum 'C69 H73 N10 O28 Yb3'
_chemical_formula_weight 2009.49
_chemical_name_systematic
;
 ?
;
_space_group_crystal_system triclinic
_space_group_IT_number 2
_space_group_name_Hall '-P 1'
_space_group_name_H-M_alt 'P -1'
_symmetry_space_group_name_Hall '-P 1'
_symmetry_space_group_name_H-M 'P -1'
_atom_sites_solution_hydrogens mixed
_audit_creation_method SHELXL-2014
_audit_update_record
;
2015-11-10 deposited with the CCDC.
2015-11-12 downloaded from the CCDC.
;
_cell_angle_alpha 106.851(4)
_cell_angle_beta 97.131(4)
_cell_angle_gamma 91.457(4)
_cell_formula_units_Z 2
_cell_length_a 13.5512(16)
_cell_length_b 13.6376(16)
_cell_length_c 21.667(2)
_cell_measurement_reflns_used 100353
_cell_measurement_temperature 100(2)
_cell_measurement_theta_max 28.75
_cell_measurement_theta_min 2.87
_cell_volume 3794.7(7)
_computing_cell_refinement 'Bruker Apex II'
_computing_data_collection 'Bruker ApexII'
_computing_data_reduction 'Bruker Apex II'
_computing_molecular_graphics 'ViewerLite 5.0 (Acccelrys)'
_computing_publication_material 'SHELXL-2014 (Sheldrick, 2014)'
_computing_structure_refinement 'SHELXL-2014 (Sheldrick, 2014)'
_computing_structure_solution 'SHELXL-2014 (Sheldrick, 2014)'
_diffrn_ambient_temperature 100(2)
_diffrn_measured_fraction_theta_full 0.999
_diffrn_measured_fraction_theta_max 0.989
_diffrn_measurement_device_type 'Bruker D8 Venture'
_diffrn_measurement_method 'Phi and Omega Scans'
_diffrn_radiation_type MoK\a
_diffrn_radiation_wavelength 0.71073
_diffrn_reflns_av_R_equivalents 0.0457
_diffrn_reflns_av_unetI/netI 0.0256
_diffrn_reflns_laue_measured_fraction_full 0.999
_diffrn_reflns_laue_measured_fraction_max 0.989
_diffrn_reflns_limit_h_max 18
_diffrn_reflns_limit_h_min -18
_diffrn_reflns_limit_k_max 18
_diffrn_reflns_limit_k_min -18
_diffrn_reflns_limit_l_max 29
_diffrn_reflns_limit_l_min -29
_diffrn_reflns_number 173864
_diffrn_reflns_point_group_measured_fraction_full 0.999
_diffrn_reflns_point_group_measured_fraction_max 0.989
_diffrn_reflns_theta_full 25.242
_diffrn_reflns_theta_max 28.862
_diffrn_reflns_theta_min 2.326
_diffrn_source 'fine-focus sealed tube'
_exptl_absorpt_coefficient_mu 3.755
_exptl_absorpt_correction_T_max 0.746
_exptl_absorpt_correction_T_min 0.471
_exptl_absorpt_correction_type empirical
_exptl_absorpt_process_details 'Bruker SADABS (Bruker, 1999)'
_exptl_crystal_colour Yellow
_exptl_crystal_density_diffrn 1.759
_exptl_crystal_description Prismatic
_exptl_crystal_F_000 1982
_exptl_crystal_size_max 0.08
_exptl_crystal_size_mid 0.06
_exptl_crystal_size_min 0.06
_platon_squeeze_details
;
;
_refine_diff_density_max 2.695
_refine_diff_density_min -4.807
_refine_diff_density_rms 0.232
_refine_ls_extinction_method none
_refine_ls_goodness_of_fit_ref 1.069
_refine_ls_hydrogen_treatment constr
_refine_ls_matrix_type full
_refine_ls_number_parameters 1029
_refine_ls_number_reflns 19714
_refine_ls_number_restraints 138
_refine_ls_restrained_S_all 1.067
_refine_ls_R_factor_all 0.0714
_refine_ls_R_factor_gt 0.0623
_refine_ls_shift/su_max 0.002
_refine_ls_shift/su_mean 0.000
_refine_ls_structure_factor_coef Fsqd
_refine_ls_weighting_details 'w=1/[\s^2^(Fo^2^)+(0.0156P)^2^+78.6054P] where P=(Fo^2^+2Fc^2^)/3'
_refine_ls_weighting_scheme calc
_refine_ls_wR_factor_gt 0.1250
_refine_ls_wR_factor_ref 0.1294
_reflns_Friedel_coverage 0.000
_reflns_number_gt 17080
_reflns_number_total 19714
_reflns_threshold_expression 'I > 2\s(I)'
_cod_data_source_file c5dt03946k2.cif
_cod_data_source_block Comp7_Yb
_cod_depositor_comments
;
The following automatic conversions were performed:

'_exptl_absorpt_correction_type' value 'Empirical' changed to
'empirical' according to
/usr/data/users/saulius/crontab/automatic-downloads/rss-feeds/RSC/lib/dictionaries/cif_core.dic
dictionary named 'cif_core.dic' version 2.4.2 from 2011-04-26.

Automatic conversion script
Id: cif_fix_values 4268 2015-11-12 08:31:59Z antanas 
;
_cod_original_cell_volume 3794.7(8)
_cod_database_code 7037794
_shelx_space_group_comment
;
The symmetry employed for this shelxl refinement is uniquely defined
by the following loop, which should always be used as a source of
symmetry information in preference to the above space-group names.
They are only intended as comments.
;
_shelxl_version_number 2014-3

loop_
_space_group_symop_operation_xyz
'x, y, z'
'-x, -y, -z'

loop_
_atom_site_label
_atom_site_type_symbol
_atom_site_fract_x
_atom_site_fract_y
_atom_site_fract_z
_atom_site_U_iso_or_equiv
_atom_site_adp_type
_atom_site_occupancy
_atom_site_site_symmetry_order
_atom_site_calc_flag
_atom_site_refinement_flags_posn
_atom_site_refinement_flags_adp
_atom_site_refinement_flags_occupancy
_atom_site_disorder_assembly
_atom_site_disorder_group
Yb1 Yb 0.29797(2) 0.25302(2) 0.59196(2) 0.01623(6) Uani 1 1 d . U . . .
Yb2 Yb 0.03812(2) 0.39917(2) 0.73220(2) 0.02143(7) Uani 1 1 d . . . . .
Yb3 Yb 0.64170(2) -0.06593(2) 0.93952(2) 0.01854(7) Uani 1 1 d . . . . .
C1A C 0.2327(5) 0.2582(4) 0.7401(3) 0.0133(11) Uani 1 1 d . . . . .
C1B C 0.3139(5) 0.2256(5) 0.4636(3) 0.0194(12) Uani 1 1 d . . . . .
C1C C 0.0186(7) 0.4435(6) 0.8616(5) 0.037(2) Uani 1 1 d . . . . .
C2A C 0.4372(5) 0.0521(6) 0.9156(3) 0.0266(15) Uani 1 1 d . . . . .
C2B C 0.6725(5) -0.1135(5) 0.8138(3) 0.0208(13) Uani 1 1 d . . . . .
C2C C 0.0948(5) 0.3808(5) 0.5807(3) 0.0174(12) Uani 1 1 d . . . . .
C2D C 0.5306(8) 0.2271(8) 0.5883(5) 0.053(3) Uani 1 1 d . . . . .
H2D H 0.5384 0.2953 0.5888 0.063 Uiso 1 1 calc R U . . .
C2F C -0.1542(7) 0.4629(8) 0.6506(6) 0.049(2) Uani 1 1 d . . . . .
H2F H -0.1223 0.4327 0.6149 0.058 Uiso 1 1 calc R U . . .
C2G C 0.7157(13) 0.1714(10) 1.0294(7) 0.086(3) Uani 1 1 d . U . . .
H2G H 0.6896 0.1633 1.0655 0.103 Uiso 1 1 calc R U . . .
C2Z C 0.4079(7) 0.4700(8) 0.6914(5) 0.0488(15) Uani 1 1 d . U . . .
H2Z H 0.4067 0.4515 0.7293 0.059 Uiso 1 1 calc R U . . .
C3A C 0.2842(4) 0.2061(4) 0.7866(3) 0.0113(10) Uani 1 1 d . . . . .
C3B C 0.3175(5) 0.2010(5) 0.3920(3) 0.0186(12) Uani 1 1 d . . . . .
C3C C 0.0090(7) 0.4711(6) 0.9332(4) 0.039(2) Uani 1 1 d . . . . .
C4A C 0.2564(4) 0.1031(4) 0.7798(3) 0.0103(10) Uani 1 1 d . . . . .
C4B C 0.2328(5) 0.2105(5) 0.3504(3) 0.0188(12) Uani 1 1 d . . . . .
C4C C 0.0911(7) 0.4624(6) 0.9776(5) 0.040(2) Uani 1 1 d . . . . .
C4D C 0.6183(15) 0.0650(9) 0.5699(9) 0.104(6) Uani 1 1 d . . . . .
H4DA H 0.6553 0.0535 0.6077 0.156 Uiso 1 1 d R U . . .
H4DB H 0.6522 0.0375 0.5328 0.156 Uiso 1 1 d R U . . .
H4DC H 0.5528 0.0312 0.5621 0.156 Uiso 1 1 d R U . . .
C4F C -0.2900(8) 0.5532(9) 0.6981(8) 0.076(4) Uani 1 1 d . . . . .
H4FA H -0.2444 0.5655 0.7378 0.114 Uiso 1 1 d R U . . .
H4FB H -0.3460 0.5093 0.6995 0.114 Uiso 1 1 d R U . . .
H4FC H -0.3131 0.6175 0.6943 0.114 Uiso 1 1 d R U . . .
C4G C 0.7812(16) 0.2900(11) 0.9809(8) 0.111(3) Uani 1 1 d . U . . .
H4GA H 0.7583 0.2405 0.9388 0.167 Uiso 1 1 d R U . . .
H4GB H 0.8534 0.2969 0.9857 0.167 Uiso 1 1 d R U . . .
H4GC H 0.7550 0.3559 0.9807 0.167 Uiso 1 1 d R U . . .
C4Z C 0.4504(9) 0.5964(9) 0.6371(5) 0.061(2) Uani 1 1 d . U . . .
H4ZA H 0.5196 0.6115 0.6352 0.091 Uiso 1 1 d R U . . .
H4ZB H 0.4145 0.6572 0.6393 0.091 Uiso 1 1 d R U . . .
H4ZC H 0.4233 0.5429 0.5983 0.091 Uiso 1 1 d R U . . .
C5A C 0.1786(5) 0.0460(5) 0.7306(3) 0.0166(11) Uani 1 1 d . . . . .
H5A H 0.1445 0.0767 0.7020 0.020 Uiso 1 1 calc R U . . .
C5B C 0.1439(5) 0.2522(5) 0.3746(4) 0.0245(14) Uani 1 1 d . . . . .
H5B H 0.1409 0.2714 0.4191 0.029 Uiso 1 1 calc R U . . .
C5C C 0.1840(7) 0.4219(7) 0.9581(4) 0.041(2) Uani 1 1 d . . . . .
H5C H 0.1908 0.4023 0.9141 0.049 Uiso 1 1 calc R U . . .
C5D C 0.7013(11) 0.2296(12) 0.5814(10) 0.116(8) Uani 1 1 d . . . . .
H5DA H 0.6911 0.3014 0.5982 0.174 Uiso 1 1 d R U . . .
H5DB H 0.7188 0.2159 0.5382 0.174 Uiso 1 1 d R U . . .
H5DC H 0.7548 0.2119 0.6091 0.174 Uiso 1 1 d R U . . .
C5F C -0.2827(8) 0.5020(8) 0.5753(7) 0.063(3) Uani 1 1 d . . . . .
H5FA H -0.2375 0.4734 0.5449 0.094 Uiso 1 1 d R U . . .
H5FB H -0.2953 0.5706 0.5742 0.094 Uiso 1 1 d R U . . .
H5FC H -0.3443 0.4603 0.5633 0.094 Uiso 1 1 d R U . . .
C5G C 0.7193(16) 0.3577(11) 1.0830(8) 0.115(4) Uani 1 1 d . U . . .
H5GA H 0.6541 0.3456 1.0941 0.173 Uiso 1 1 d R U . . .
H5GB H 0.7165 0.4118 1.0622 0.173 Uiso 1 1 d R U . . .
H5GC H 0.7661 0.3802 1.1227 0.173 Uiso 1 1 d R U . . .
C5Z C 0.4578(12) 0.6501(10) 0.7541(6) 0.082(3) Uani 1 1 d . U . . .
H5ZA H 0.3979 0.6866 0.7688 0.123 Uiso 1 1 d R U . . .
H5ZB H 0.5085 0.7080 0.7551 0.123 Uiso 1 1 d R U . . .
H5ZC H 0.4850 0.6226 0.7899 0.123 Uiso 1 1 d R U . . .
C6A C 0.1550(6) -0.0541(5) 0.7262(3) 0.0275(15) Uani 1 1 d . . . . .
H6A H 0.1037 -0.0906 0.6947 0.033 Uiso 1 1 calc R U . . .
C6B C 0.0643(6) 0.2639(6) 0.3331(4) 0.0297(16) Uani 1 1 d . . . . .
H6B H 0.0083 0.2934 0.3496 0.036 Uiso 1 1 calc R U . . .
C6C C 0.2624(8) 0.4113(8) 1.0020(5) 0.048(2) Uani 1 1 d . . . . .
H6C H 0.3213 0.3859 0.9879 0.057 Uiso 1 1 calc R U . . .
C7B C 0.0661(6) 0.2320(6) 0.2659(4) 0.0343(17) Uani 1 1 d . . . . .
H7B H 0.0106 0.2393 0.2381 0.041 Uiso 1 1 calc R U . . .
C7C C 0.2011(5) 0.6904(6) 0.6033(3) 0.0253(14) Uani 1 1 d . . . . .
H7C H 0.2545 0.7205 0.6351 0.030 Uiso 1 1 calc R U . . .
C7AA C 0.2070(7) -0.1037(5) 0.7686(4) 0.0312(17) Uani 1 1 d . . . . .
H7AA H 0.1903 -0.1723 0.7638 0.037 Uiso 1 1 calc R U . . .
C8A C 0.2793(6) -0.0526(5) 0.8150(3) 0.0249(15) Uani 1 1 d . . . . .
H8A H 0.3122 -0.0858 0.8427 0.030 Uiso 1 1 calc R U . . .
C8B C 0.1486(6) 0.1900(6) 0.2405(4) 0.0284(15) Uani 1 1 d . . . . .
H8B H 0.1481 0.1684 0.1956 0.034 Uiso 1 1 calc R U . . .
C8C C 0.1697(5) 0.5900(6) 0.5939(3) 0.0228(14) Uani 1 1 d . . . . .
H8C H 0.2036 0.5523 0.6183 0.027 Uiso 1 1 calc R U . . .
C9A C 0.3070(4) 0.0529(4) 0.8230(3) 0.0130(11) Uani 1 1 d . . . . .
C9B C 0.2353(5) 0.1792(5) 0.2824(3) 0.0207(13) Uani 1 1 d . . . . .
C9C C 0.0852(4) 0.5424(5) 0.5469(3) 0.0171(12) Uani 1 1 d . . . . .
C10A C 0.3837(5) 0.1064(5) 0.8704(3) 0.0167(12) Uani 1 1 d . . . . .
C10B C 0.3230(5) 0.1412(5) 0.2582(3) 0.0188(12) Uani 1 1 d . . . . .
C10C C 0.0461(4) 0.4410(5) 0.5380(3) 0.0156(11) Uani 1 1 d . . . . .
C11A C 0.4121(5) 0.2086(5) 0.8773(3) 0.0194(12) Uani 1 1 d . . . . .
C11B C 0.4088(5) 0.1339(5) 0.3001(3) 0.0193(12) Uani 1 1 d . . . . .
C11C C -0.0377(4) 0.3971(5) 0.4917(3) 0.0168(12) Uani 1 1 d . . . . .
C12A C 0.4913(6) 0.2635(7) 0.9247(4) 0.036(2) Uani 1 1 d . . . . .
H12A H 0.5278 0.2302 0.9510 0.043 Uiso 1 1 calc R U . . .
C12B C 0.4983(5) 0.0939(6) 0.2765(3) 0.0230(13) Uani 1 1 d . . . . .
H12B H 0.5013 0.0730 0.2319 0.028 Uiso 1 1 calc R U . . .
C12C C -0.0752(5) 0.2936(5) 0.4809(3) 0.0198(12) Uani 1 1 d . . . . .
H12C H -0.0454 0.2548 0.5061 0.024 Uiso 1 1 calc R U . . .
C13A C 0.5145(8) 0.3642(8) 0.9322(4) 0.050(3) Uani 1 1 d . . . . .
H13A H 0.5664 0.3993 0.9638 0.060 Uiso 1 1 calc R U . . .
C13B C 0.5797(5) 0.0860(6) 0.3190(4) 0.0261(15) Uani 1 1 d . . . . .
H13B H 0.6372 0.0599 0.3029 0.031 Uiso 1 1 calc R U . . .
C13C C -0.1534(5) 0.2513(5) 0.4346(3) 0.0231(13) Uani 1 1 d . . . . .
H13C H -0.1760 0.1835 0.4277 0.028 Uiso 1 1 calc R U . . .
C14A C 0.4600(8) 0.4170(7) 0.8922(4) 0.044(2) Uani 1 1 d . . . . .
H14A H 0.4761 0.4861 0.8983 0.053 Uiso 1 1 calc R U . . .
C14B C 0.5771(6) 0.1170(6) 0.3870(3) 0.0259(14) Uani 1 1 d . . . . .
H14B H 0.6326 0.1113 0.4154 0.031 Uiso 1 1 calc R U . . .
C14C C -0.2522(8) 0.5598(8) 0.9299(5) 0.051(3) Uani 1 1 d . . . . .
H14C H -0.3047 0.5668 0.8998 0.061 Uiso 1 1 calc R U . . .
C15A C 0.3848(6) 0.3662(5) 0.8452(3) 0.0272(15) Uani 1 1 d . . . . .
H15A H 0.3500 0.4010 0.8193 0.033 Uiso 1 1 calc R U . . .
C15B C 0.4925(5) 0.1555(5) 0.4108(3) 0.0230(13) Uani 1 1 d . . . . .
H15B H 0.4914 0.1760 0.4555 0.028 Uiso 1 1 calc R U . . .
C15C C -0.1663(8) 0.5225(8) 0.9092(5) 0.051(3) Uani 1 1 d . . . . .
H15C H -0.1612 0.5050 0.8650 0.061 Uiso 1 1 calc R U . . .
C16A C 0.3586(5) 0.2599(5) 0.8353(3) 0.0157(11) Uani 1 1 d . . . . .
C16B C 0.4060(5) 0.1647(5) 0.3686(3) 0.0170(12) Uani 1 1 d . . . . .
C16C C -0.0832(7) 0.5090(6) 0.9531(5) 0.041(2) Uani 1 1 d . . . . .
C068 C -0.0466(5) 0.1661(6) 0.6420(3) 0.0271(15) Uani 1 1 d . . . . .
H068 H -0.0160 0.1728 0.6072 0.033 Uiso 1 1 calc R U . . .
C081 C -0.1154(10) 0.0551(10) 0.6963(6) 0.065(3) Uani 1 1 d . . . . .
H08A H -0.1090 0.1178 0.7316 0.098 Uiso 1 1 d R U . . .
H08B H -0.0791 0.0038 0.7100 0.098 Uiso 1 1 d R U . . .
H08C H -0.1845 0.0320 0.6839 0.098 Uiso 1 1 d R U . . .
C084 C -0.0593(11) -0.0197(8) 0.5883(5) 0.067(4) Uani 1 1 d . . . . .
H08D H -0.1220 -0.0568 0.5687 0.101 Uiso 1 1 d R U . . .
H08E H -0.0166 -0.0628 0.6061 0.101 Uiso 1 1 d R U . . .
H08F H -0.0284 0.0005 0.5560 0.101 Uiso 1 1 d R U . . .
N1N N 0.1980(9) 0.0605(6) 0.5726(4) 0.054(3) Uani 1 1 d . . . . .
N2J N -0.0750(5) 0.0732(5) 0.6415(3) 0.0354(16) Uani 1 1 d . . . . .
N2N N 0.1681(6) 0.5730(5) 0.7438(4) 0.0385(17) Uani 1 1 d . . . . .
N3D N 0.6120(5) 0.1688(6) 0.5796(4) 0.0387(17) Uani 1 1 d . . . . .
N3F N -0.2394(6) 0.5045(6) 0.6407(5) 0.053(2) Uani 1 1 d . . . . .
N3G N 0.7462(12) 0.2653(9) 1.0339(6) 0.1029(19) Uani 1 1 d . U . . .
N3NB N 0.5074(17) -0.2339(17) 0.9310(12) 0.0456(13) Uani 0.4 1 d . U P A 2
N3Z N 0.4398(7) 0.5646(7) 0.6972(4) 0.0567(14) Uani 1 1 d . U . . .
O1A O 0.1462(4) 0.2860(4) 0.7483(2) 0.0212(9) Uani 1 1 d . . . . .
O1B O 0.2690(5) 0.1582(4) 0.4826(2) 0.0387(15) Uani 1 1 d . . . . .
O1C O -0.0362(5) 0.3691(5) 0.8201(3) 0.0452(17) Uani 1 1 d . . . . .
O1D O 0.4532(4) 0.1974(6) 0.5950(3) 0.0467(17) Uani 1 1 d . . . . .
O1F O -0.1111(5) 0.4620(5) 0.7100(5) 0.061(2) Uani 1 1 d . . . . .
O1G O 0.7167(5) 0.0941(5) 0.9853(3) 0.0446(12) Uani 1 1 d . U . . .
O1J O -0.0577(4) 0.2467(4) 0.6861(3) 0.0268(11) Uani 1 1 d . . . . .
O1N O 0.1507(5) 0.1402(4) 0.5768(3) 0.0349(13) Uani 1 1 d . . . . .
O1XB O 0.8087(11) -0.1015(12) 0.9455(8) 0.0362(11) Uani 0.4 1 d . U P B 2
O1Z O 0.3796(4) 0.4043(5) 0.6391(3) 0.0440(12) Uani 1 1 d . U . . .
O2A O 0.2796(4) 0.2686(3) 0.6954(2) 0.0190(9) Uani 1 1 d . . . . .
O2B O 0.3549(4) 0.3060(4) 0.5033(2) 0.0209(9) Uani 1 1 d . . . . .
O2C O 0.0764(5) 0.4981(4) 0.8432(3) 0.0379(14) Uani 1 1 d . . . . .
O2N O 0.2889(7) 0.0745(5) 0.5880(3) 0.0469(18) Uani 1 1 d . . . . .
O3A O 0.5237(4) 0.0267(5) 0.9073(3) 0.0388(14) Uani 1 1 d . . . . .
O3B O 0.6260(5) -0.1741(4) 0.8339(3) 0.0381(14) Uani 1 1 d . . . . .
O3C O 0.0488(4) 0.3677(4) 0.6247(3) 0.0283(11) Uani 1 1 d . . . . .
O3N O 0.1564(10) -0.0260(6) 0.5520(5) 0.100(4) Uani 1 1 d . . . . .
O4A O 0.3893(4) 0.0353(5) 0.9585(3) 0.0394(15) Uani 1 1 d . . . . .
O4B O 0.7146(4) -0.0318(5) 0.8524(3) 0.0392(15) Uani 1 1 d . . . . .
O4C O 0.1768(4) 0.3469(4) 0.5681(2) 0.0240(10) Uani 1 1 d . . . . .
O4N O 0.1994(4) 0.4844(4) 0.7427(3) 0.0300(11) Uani 1 1 d . . . . .
O5N O 0.0740(4) 0.5727(4) 0.7315(3) 0.0396(15) Uani 1 1 d . . . . .
O6N O 0.2249(6) 0.6465(6) 0.7544(4) 0.062(2) Uani 1 1 d . . . . .
O7NB O 0.4798(14) -0.1476(13) 0.9277(9) 0.042(3) Uani 0.4 1 d . U P A 2
O8NB O 0.6019(13) -0.2381(11) 0.9477(6) 0.0261(18) Uani 0.4 1 d . U P A 2
O9NB O 0.4520(11) -0.3116(10) 0.9192(6) 0.0293(19) Uani 0.4 1 d . U P A 2
C1 C 0.8526(15) -0.1819(18) 0.9257(11) 0.037(3) Uani 0.4 1 d . U P B 2
H1 H 0.8158 -0.2446 0.9143 0.044 Uiso 0.4 1 calc R U P B 2
C0AA C 0.9937(16) -0.2826(18) 0.8947(14) 0.046(4) Uani 0.4 1 d . U P B 2
H0AA H 1.0168 -0.3086 0.9303 0.069 Uiso 0.4 1 calc R U P B 2
H0AB H 1.0488 -0.2725 0.8729 0.069 Uiso 0.4 1 calc R U P B 2
H0AC H 0.9447 -0.3310 0.8647 0.069 Uiso 0.4 1 calc R U P B 2
N4 N 0.9483(13) -0.1825(16) 0.9202(11) 0.044(2) Uani 0.4 1 d . U P B 2
C1AA C 1.0096(17) -0.0856(19) 0.9293(15) 0.050(4) Uani 0.4 1 d . U P B 2
H1AA H 0.9769 -0.0470 0.9030 0.075 Uiso 0.4 1 calc R U P B 2
H1AB H 1.0739 -0.1020 0.9164 0.075 Uiso 0.4 1 calc R U P B 2
H1AC H 1.0173 -0.0456 0.9742 0.075 Uiso 0.4 1 calc R U P B 2
N1 N 0.9117(10) -0.1578(13) 1.0417(7) 0.0520(17) Uani 0.6 1 d . U P B 1
C2 C 0.8287(10) -0.1203(10) 1.0291(7) 0.0329(16) Uani 0.6 1 d . U P B 1
H2 H 0.7907 -0.0990 1.0629 0.040 Uiso 0.6 1 calc R U P B 1
C3 C 0.9526(14) -0.148(2) 1.1060(9) 0.077(4) Uani 0.6 1 d . U P B 1
H3A H 0.9882 -0.0825 1.1248 0.116 Uiso 0.6 1 calc R U P B 1
H3B H 0.9976 -0.2015 1.1063 0.116 Uiso 0.6 1 calc R U P B 1
H3C H 0.9001 -0.1544 1.1308 0.116 Uiso 0.6 1 calc R U P B 1
C5 C 0.9693(13) -0.2024(17) 0.9891(8) 0.059(3) Uani 0.6 1 d . U P B 1
H5D H 0.9249 -0.2396 0.9509 0.089 Uiso 0.6 1 calc R U P B 1
H5E H 1.0144 -0.2483 1.0020 0.089 Uiso 0.6 1 calc R U P B 1
H5F H 1.0064 -0.1487 0.9799 0.089 Uiso 0.6 1 calc R U P B 1
O1XA O 0.7940(7) -0.1099(8) 0.9753(5) 0.0362(11) Uani 0.6 1 d . U P B 1
N3NA N 0.5504(12) -0.2573(10) 0.9268(8) 0.0456(13) Uani 0.6 1 d . U P B 1
O8NA O 0.6457(9) -0.2352(8) 0.9446(6) 0.041(2) Uani 0.6 1 d . U P B 1
O9NA O 0.5159(9) -0.3448(8) 0.9096(8) 0.062(3) Uani 0.6 1 d . U P B 1
O7NA O 0.4989(9) -0.1849(9) 0.9200(6) 0.0381(19) Uani 0.6 1 d . U P B 1

loop_
_atom_site_aniso_label
_atom_site_aniso_U_11
_atom_site_aniso_U_22
_atom_site_aniso_U_33
_atom_site_aniso_U_23
_atom_site_aniso_U_13
_atom_site_aniso_U_12
Yb1 0.02075(13) 0.01941(13) 0.01078(12) 0.00671(9) 0.00397(9) 0.00753(10)
Yb2 0.02190(14) 0.02396(14) 0.02854(15) 0.01841(12) 0.01331(11) 0.01410(11)
Yb3 0.02013(13) 0.02233(14) 0.01570(13) 0.00998(10) 0.00027(9) 0.00739(10)
C1A 0.023(3) 0.006(2) 0.009(2) 0.0010(19) -0.001(2) 0.004(2)
C1B 0.029(3) 0.018(3) 0.013(3) 0.006(2) 0.005(2) 0.005(2)
C1C 0.041(5) 0.027(4) 0.048(5) 0.006(4) 0.032(4) 0.000(3)
C2A 0.021(3) 0.044(4) 0.025(3) 0.022(3) 0.006(3) 0.017(3)
C2B 0.014(3) 0.023(3) 0.022(3) 0.001(3) 0.000(2) 0.002(2)
C2C 0.017(3) 0.020(3) 0.020(3) 0.014(2) 0.000(2) 0.003(2)
C2D 0.059(7) 0.036(5) 0.052(6) 0.005(4) -0.015(5) 0.003(4)
C2F 0.028(4) 0.047(5) 0.082(7) 0.036(5) 0.007(4) 0.019(4)
C2G 0.127(7) 0.059(2) 0.061(2) -0.0100(16) 0.047(3) -0.020(2)
C2Z 0.030(4) 0.0516(18) 0.0498(18) -0.0061(14) 0.0057(16) -0.0205(18)
C3A 0.016(3) 0.009(2) 0.008(2) 0.0014(19) 0.002(2) 0.006(2)
C3B 0.028(3) 0.019(3) 0.012(3) 0.007(2) 0.008(2) 0.004(2)
C3C 0.050(5) 0.018(3) 0.045(5) -0.004(3) 0.034(4) -0.005(3)
C4A 0.014(2) 0.009(2) 0.008(2) 0.0012(19) 0.0025(19) 0.0036(19)
C4B 0.024(3) 0.017(3) 0.019(3) 0.007(2) 0.009(2) 0.002(2)
C4C 0.048(5) 0.021(4) 0.046(5) -0.007(3) 0.030(4) -0.007(3)
C4D 0.160(17) 0.030(6) 0.116(13) 0.029(7) -0.014(12) -0.014(8)
C4F 0.043(6) 0.058(7) 0.151(14) 0.056(8) 0.038(7) 0.029(5)
C4G 0.188(8) 0.060(2) 0.082(3) -0.0099(17) 0.082(4) -0.020(2)
C4Z 0.068(6) 0.0489(19) 0.0532(19) -0.0087(14) 0.021(2) -0.018(2)
C5A 0.022(3) 0.016(3) 0.010(3) 0.001(2) 0.003(2) 0.002(2)
C5B 0.031(4) 0.019(3) 0.026(3) 0.005(3) 0.014(3) 0.006(3)
C5C 0.047(5) 0.037(5) 0.036(4) -0.004(4) 0.027(4) -0.001(4)
C5D 0.078(10) 0.090(11) 0.183(19) 0.085(12) -0.069(11) -0.055(9)
C5F 0.037(5) 0.047(6) 0.112(10) 0.044(7) -0.008(6) -0.002(4)
C5G 0.197(9) 0.060(2) 0.085(4) -0.0117(17) 0.087(5) -0.023(2)
C5Z 0.117(9) 0.0577(19) 0.0538(19) -0.0115(15) 0.026(2) -0.044(3)
C6A 0.044(4) 0.014(3) 0.019(3) -0.003(2) 0.005(3) -0.007(3)
C6B 0.025(4) 0.024(3) 0.039(4) 0.003(3) 0.014(3) 0.007(3)
C6C 0.055(6) 0.046(5) 0.043(5) 0.002(4) 0.031(5) 0.006(4)
C7B 0.030(4) 0.037(4) 0.036(4) 0.007(3) 0.012(3) 0.012(3)
C7C 0.017(3) 0.035(4) 0.025(3) 0.013(3) -0.005(2) 0.000(3)
C7AA 0.059(5) 0.009(3) 0.025(4) -0.001(3) 0.014(3) 0.000(3)
C8A 0.048(4) 0.010(3) 0.022(3) 0.007(2) 0.018(3) 0.015(3)
C8B 0.029(4) 0.032(4) 0.021(3) 0.004(3) 0.001(3) 0.010(3)
C8C 0.017(3) 0.032(4) 0.027(3) 0.019(3) 0.003(2) 0.009(3)
C9A 0.018(3) 0.011(3) 0.011(2) 0.004(2) 0.004(2) 0.009(2)
C9B 0.021(3) 0.020(3) 0.021(3) 0.005(2) 0.004(2) 0.004(2)
C9C 0.014(3) 0.024(3) 0.020(3) 0.015(3) 0.004(2) 0.010(2)
C10A 0.018(3) 0.024(3) 0.012(3) 0.011(2) 0.003(2) 0.010(2)
C10B 0.021(3) 0.019(3) 0.014(3) 0.001(2) 0.005(2) 0.001(2)
C10C 0.014(3) 0.021(3) 0.019(3) 0.015(2) 0.003(2) 0.006(2)
C11A 0.018(3) 0.029(3) 0.012(3) 0.010(2) -0.004(2) -0.004(2)
C11B 0.022(3) 0.022(3) 0.014(3) 0.004(2) 0.007(2) 0.003(2)
C11C 0.012(3) 0.029(3) 0.017(3) 0.017(3) 0.006(2) 0.007(2)
C12A 0.031(4) 0.058(5) 0.018(3) 0.019(3) -0.015(3) -0.021(4)
C12B 0.019(3) 0.032(4) 0.015(3) 0.002(3) 0.005(2) 0.002(3)
C12C 0.020(3) 0.024(3) 0.021(3) 0.014(3) 0.005(2) 0.008(2)
C13A 0.056(6) 0.063(6) 0.023(4) 0.010(4) -0.012(4) -0.046(5)
C13B 0.012(3) 0.042(4) 0.028(4) 0.012(3) 0.009(3) 0.009(3)
C13C 0.021(3) 0.022(3) 0.029(3) 0.012(3) 0.002(3) 0.003(3)
C14A 0.074(7) 0.033(4) 0.018(3) 0.004(3) -0.003(4) -0.038(4)
C14B 0.029(4) 0.027(4) 0.023(3) 0.009(3) 0.004(3) 0.004(3)
C14C 0.050(6) 0.054(6) 0.039(5) -0.008(4) 0.021(4) -0.001(5)
C15A 0.045(4) 0.018(3) 0.016(3) 0.004(3) -0.001(3) -0.014(3)
C15B 0.029(3) 0.024(3) 0.019(3) 0.011(3) 0.005(3) 0.005(3)
C15C 0.047(5) 0.060(6) 0.037(5) -0.006(4) 0.025(4) -0.003(5)
C16A 0.022(3) 0.012(3) 0.011(3) 0.003(2) -0.001(2) -0.007(2)
C16B 0.022(3) 0.018(3) 0.013(3) 0.006(2) 0.005(2) 0.004(2)
C16C 0.049(5) 0.022(4) 0.048(5) -0.007(3) 0.031(4) -0.005(3)
C068 0.025(3) 0.037(4) 0.021(3) 0.016(3) -0.006(3) -0.013(3)
C081 0.083(9) 0.061(7) 0.067(8) 0.038(6) 0.027(7) -0.006(6)
C084 0.117(11) 0.036(5) 0.030(5) -0.005(4) -0.012(6) -0.032(6)
N1N 0.110(8) 0.021(4) 0.032(4) 0.012(3) 0.011(5) -0.021(4)
N2J 0.043(4) 0.030(3) 0.026(3) 0.007(3) -0.010(3) -0.021(3)
N2N 0.048(4) 0.033(4) 0.048(4) 0.034(3) 0.001(3) -0.005(3)
N3D 0.019(3) 0.036(4) 0.047(4) -0.008(3) -0.002(3) -0.002(3)
N3F 0.026(4) 0.040(4) 0.108(8) 0.041(5) 0.014(4) 0.015(3)
N3G 0.166(5) 0.060(2) 0.074(2) -0.0128(16) 0.069(2) -0.0253(19)
N3NB 0.0450(19) 0.0263(14) 0.066(4) 0.0238(14) -0.0097(17) -0.0176(13)
N3Z 0.051(4) 0.0523(18) 0.0518(18) -0.0083(14) 0.0141(17) -0.0250(17)
O1A 0.023(2) 0.018(2) 0.028(2) 0.0144(19) 0.0037(19) 0.0109(18)
O1B 0.082(5) 0.022(3) 0.014(2) 0.002(2) 0.023(3) -0.008(3)
O1C 0.059(4) 0.035(3) 0.039(3) -0.003(3) 0.032(3) -0.013(3)
O1D 0.024(3) 0.080(5) 0.057(4) 0.046(4) 0.017(3) 0.027(3)
O1F 0.025(3) 0.046(4) 0.134(8) 0.052(5) 0.030(4) 0.024(3)
O1G 0.029(3) 0.055(2) 0.040(2) -0.0001(16) 0.002(2) -0.0002(18)
O1J 0.020(2) 0.034(3) 0.031(3) 0.015(2) 0.005(2) 0.003(2)
O1N 0.047(3) 0.035(3) 0.022(3) 0.011(2) -0.002(2) -0.018(3)
O1XB 0.0224(17) 0.044(2) 0.046(2) 0.0205(17) 0.0005(14) 0.0090(14)
O1Z 0.024(3) 0.0461(18) 0.0493(18) -0.0041(14) 0.0023(18) -0.0127(16)
O2A 0.029(2) 0.020(2) 0.0093(19) 0.0058(17) 0.0015(17) 0.0050(18)
O2B 0.024(2) 0.025(2) 0.014(2) 0.0070(18) 0.0009(17) 0.0001(19)
O2C 0.046(3) 0.027(3) 0.044(3) 0.011(3) 0.019(3) -0.005(2)
O2N 0.094(6) 0.020(3) 0.037(3) 0.016(3) 0.028(4) 0.020(3)
O3A 0.030(3) 0.059(4) 0.043(3) 0.035(3) 0.010(2) 0.022(3)
O3B 0.066(4) 0.028(3) 0.019(3) 0.008(2) 0.000(3) -0.012(3)
O3C 0.024(2) 0.045(3) 0.028(3) 0.028(2) 0.006(2) 0.010(2)
O3N 0.193(12) 0.029(4) 0.072(6) 0.020(4) -0.011(7) -0.051(6)
O4A 0.038(3) 0.064(4) 0.030(3) 0.032(3) 0.012(2) 0.020(3)
O4B 0.040(3) 0.043(3) 0.021(3) -0.011(2) 0.010(2) -0.020(3)
O4C 0.019(2) 0.030(3) 0.033(3) 0.023(2) 0.0057(19) 0.0101(19)
O4N 0.024(3) 0.034(3) 0.040(3) 0.022(2) 0.004(2) 0.006(2)
O5N 0.031(3) 0.027(3) 0.071(4) 0.033(3) 0.003(3) 0.007(2)
O6N 0.069(5) 0.047(4) 0.074(5) 0.041(4) -0.020(4) -0.025(4)
O7NB 0.046(2) 0.0249(16) 0.054(7) 0.020(2) -0.011(3) -0.0179(14)
O8NB 0.0437(19) 0.025(2) 0.013(5) 0.014(3) -0.0012(18) -0.0160(13)
O9NB 0.0432(19) 0.0225(16) 0.022(5) 0.011(2) 0.000(3) -0.0150(14)
C1 0.0222(17) 0.044(2) 0.048(7) 0.0200(16) 0.000(2) 0.0089(14)
C0AA 0.023(2) 0.044(2) 0.070(10) 0.018(3) 0.005(4) 0.0084(15)
N4 0.0230(17) 0.044(2) 0.065(5) 0.018(2) 0.0040(18) 0.0085(14)
C1AA 0.026(2) 0.044(2) 0.081(12) 0.018(3) 0.011(3) 0.0085(15)
N1 0.036(2) 0.079(4) 0.0462(19) 0.0261(18) 0.0044(14) 0.031(2)
C2 0.0233(19) 0.033(4) 0.0444(19) 0.0164(18) -0.0007(15) 0.007(2)
C3 0.047(4) 0.144(10) 0.0469(19) 0.033(2) 0.0073(15) 0.058(5)
C5 0.042(3) 0.096(8) 0.047(2) 0.030(3) 0.0065(17) 0.041(4)
O1XA 0.0224(17) 0.044(2) 0.046(2) 0.0205(17) 0.0005(14) 0.0090(14)
N3NA 0.0450(19) 0.0263(14) 0.066(4) 0.0238(14) -0.0097(17) -0.0176(13)
O8NA 0.0447(19) 0.0253(16) 0.053(6) 0.020(2) -0.0076(18) -0.0169(13)
O9NA 0.047(2) 0.0267(14) 0.108(8) 0.0282(17) -0.019(3) -0.0187(13)
O7NA 0.0445(19) 0.0253(15) 0.046(5) 0.019(2) -0.006(2) -0.0168(13)

loop_
_atom_type_symbol
_atom_type_description
_atom_type_scat_dispersion_real
_atom_type_scat_dispersion_imag
_atom_type_scat_source
C C 0.0033 0.0016 'International Tables Vol C Tables 4.2.6.8 and 6.1.1.4'
H H 0.0000 0.0000 'International Tables Vol C Tables 4.2.6.8 and 6.1.1.4'
N N 0.0061 0.0033 'International Tables Vol C Tables 4.2.6.8 and 6.1.1.4'
O O 0.0106 0.0060 'International Tables Vol C Tables 4.2.6.8 and 6.1.1.4'
Yb Yb -0.3850 5.5486 'International Tables Vol C Tables 4.2.6.8 and 6.1.1.4'

loop_
_geom_angle_atom_site_label_1
_geom_angle_atom_site_label_2
_geom_angle_atom_site_label_3
_geom_angle
_geom_angle_site_symmetry_1
_geom_angle_site_symmetry_3
O4C Yb1 O1Z 83.5(2) . .
O4C Yb1 O2A 99.55(17) . .
O1Z Yb1 O2A 80.9(2) . .
O4C Yb1 O1D 156.0(2) . .
O1Z Yb1 O1D 82.5(3) . .
O2A Yb1 O1D 97.4(2) . .
O4C Yb1 O1B 86.1(2) . .
O1Z Yb1 O1B 129.7(2) . .
O2A Yb1 O1B 149.36(18) . .
O1D Yb1 O1B 88.0(3) . .
O4C Yb1 O2N 128.6(3) . .
O1Z Yb1 O2N 145.0(3) . .
O2A Yb1 O2N 80.12(19) . .
O1D Yb1 O2N 71.1(3) . .
O1B Yb1 O2N 73.1(2) . .
O4C Yb1 O1N 77.3(2) . .
O1Z Yb1 O1N 149.6(2) . .
O2A Yb1 O1N 79.36(18) . .
O1D Yb1 O1N 122.8(3) . .
O1B Yb1 O1N 72.5(2) . .
O2N Yb1 O1N 51.9(3) . .
O4C Yb1 O2B 77.86(17) . .
O1Z Yb1 O2B 74.7(2) . .
O2A Yb1 O2B 155.66(17) . .
O1D Yb1 O2B 79.70(19) . .
O1B Yb1 O2B 54.98(17) . .
O2N Yb1 O2B 120.65(18) . .
O1N Yb1 O2B 122.69(17) . .
O4C Yb1 C1B 80.45(19) . .
O1Z Yb1 C1B 101.9(2) . .
O2A Yb1 C1B 177.16(19) . .
O1D Yb1 C1B 83.5(2) . .
O1B Yb1 C1B 27.84(19) . .
O2N Yb1 C1B 97.6(2) . .
O1N Yb1 C1B 97.89(19) . .
O2B Yb1 C1B 27.15(18) . .
O4C Yb1 N1N 102.9(3) . .
O1Z Yb1 N1N 162.1(2) . .
O2A Yb1 N1N 81.6(2) . .
O1D Yb1 N1N 96.3(3) . .
O1B Yb1 N1N 67.8(2) . .
O2N Yb1 N1N 25.7(3) . .
O1N Yb1 N1N 26.5(3) . .
O2B Yb1 N1N 122.72(19) . .
C1B Yb1 N1N 95.7(2) . .
O1A Yb2 O1F 158.4(2) . .
O1A Yb2 O3C 95.65(18) . .
O1F Yb2 O3C 85.8(3) . .
O1A Yb2 O1J 78.94(18) . .
O1F Yb2 O1J 80.4(2) . .
O3C Yb2 O1J 77.47(19) . .
O1A Yb2 O2C 90.4(2) . .
O1F Yb2 O2C 98.2(3) . .
O3C Yb2 O2C 152.7(2) . .
O1J Yb2 O2C 129.80(19) . .
O1A Yb2 O1C 85.8(2) . .
O1F Yb2 O1C 83.0(3) . .
O3C Yb2 O1C 151.9(2) . .
O1J Yb2 O1C 75.29(19) . .
O2C Yb2 O1C 55.0(2) . .
O1A Yb2 O4N 75.07(18) . .
O1F Yb2 O4N 126.3(2) . .
O3C Yb2 O4N 82.09(19) . .
O1J Yb2 O4N 144.96(18) . .
O2C Yb2 O4N 73.8(2) . .
O1C Yb2 O4N 125.0(2) . .
O1A Yb2 O5N 127.71(19) . .
O1F Yb2 O5N 73.8(2) . .
O3C Yb2 O5N 81.3(2) . .
O1J Yb2 O5N 147.59(19) . .
O2C Yb2 O5N 74.0(2) . .
O1C Yb2 O5N 119.6(2) . .
O4N Yb2 O5N 52.72(18) . .
O1A Yb2 C1C 87.0(2) . .
O1F Yb2 C1C 91.7(3) . .
O3C Yb2 C1C 177.3(2) . .
O1J Yb2 C1C 103.0(2) . .
O2C Yb2 C1C 27.0(2) . .
O1C Yb2 C1C 28.0(2) . .
O4N Yb2 C1C 98.8(2) . .
O5N Yb2 C1C 97.2(2) . .
O1A Yb2 N2N 101.5(2) . .
O1F Yb2 N2N 100.1(2) . .
O3C Yb2 N2N 82.9(2) . .
O1J Yb2 N2N 160.3(2) . .
O2C Yb2 N2N 69.9(2) . .
O1C Yb2 N2N 124.4(2) . .
O4N Yb2 N2N 26.63(19) . .
O5N Yb2 N2N 26.25(19) . .
C1C Yb2 N2N 96.8(2) . .
O4A Yb3 O3A 97.3(2) 2_657 .
O4A Yb3 O1XA 86.2(3) 2_657 .
O3A Yb3 O1XA 160.1(3) . .
O4A Yb3 O1G 79.2(3) 2_657 .
O3A Yb3 O1G 80.2(2) . .
O1XA Yb3 O1G 81.2(3) . .
O4A Yb3 O3B 149.5(2) 2_657 .
O3A Yb3 O3B 89.1(2) . .
O1XA Yb3 O3B 97.8(3) . .
O1G Yb3 O3B 131.2(2) . .
O4A Yb3 O1XB 103.6(4) 2_657 .
O3A Yb3 O1XB 146.9(4) . .
O1G Yb3 O1XB 78.9(4) . .
O3B Yb3 O1XB 85.7(5) . .
O4A Yb3 O8NA 82.4(4) 2_657 .
O3A Yb3 O8NA 134.3(3) . .
O1XA Yb3 O8NA 65.5(4) . .
O1G Yb3 O8NA 142.9(3) . .
O3B Yb3 O8NA 72.1(3) . .
O4A Yb3 O7NB 76.5(5) 2_657 .
O3A Yb3 O7NB 68.7(4) . .
O1G Yb3 O7NB 137.3(5) . .
O3B Yb3 O7NB 78.2(5) . .
O1XB Yb3 O7NB 141.0(6) . .
O4A Yb3 O4B 155.7(2) 2_657 .
O3A Yb3 O4B 81.3(2) . .
O1XA Yb3 O4B 87.4(3) . .
O1G Yb3 O4B 76.6(2) . .
O3B Yb3 O4B 54.74(19) . .
O1XB Yb3 O4B 69.1(4) . .
O8NA Yb3 O4B 116.0(4) . .
O7NB Yb3 O4B 124.2(5) . .
O4A Yb3 O7NA 81.3(3) 2_657 .
O3A Yb3 O7NA 80.2(3) . .
O1XA Yb3 O7NA 119.7(4) . .
O1G Yb3 O7NA 150.3(3) . .
O3B Yb3 O7NA 70.4(3) . .
O8NA Yb3 O7NA 54.4(4) . .
O4B Yb3 O7NA 121.9(3) . .
O4A Yb3 O8NB 76.7(4) 2_657 .
O3A Yb3 O8NB 121.4(5) . .
O1G Yb3 O8NB 149.3(4) . .
O3B Yb3 O8NB 74.6(3) . .
O1XB Yb3 O8NB 88.6(6) . .
O7NB Yb3 O8NB 53.1(6) . .
O4B Yb3 O8NB 124.8(4) . .
O4A Yb3 C2B 176.6(2) 2_657 .
O3A Yb3 C2B 83.0(2) . .
O1XA Yb3 C2B 94.6(3) . .
O1G Yb3 C2B 104.1(2) . .
O3B Yb3 C2B 27.1(2) . .
O1XB Yb3 C2B 77.6(4) . .
O8NA Yb3 C2B 94.9(4) . .
O7NB Yb3 C2B 100.5(5) . .
O4B Yb3 C2B 27.71(19) . .
O7NA Yb3 C2B 95.4(3) . .
O8NB Yb3 C2B 100.2(4) . .
O1A C1A O2A 125.5(5) . .
O1A C1A C3A 117.6(5) . .
O2A C1A C3A 116.9(5) . .
O2B C1B O1B 121.2(6) . .
O2B C1B C3B 122.1(6) . .
O1B C1B C3B 116.6(6) . .
O2B C1B Yb1 63.2(3) . .
O1B C1B Yb1 58.0(3) . .
C3B C1B Yb1 174.7(5) . .
O2C C1C O1C 120.7(8) . .
O2C C1C C3C 118.4(8) . .
O1C C1C C3C 120.7(7) . .
O2C C1C Yb2 60.0(5) . .
O1C C1C Yb2 60.8(4) . .
C3C C1C Yb2 178.3(6) . .
O3A C2A O4A 125.3(6) . .
O3A C2A C10A 118.1(6) . .
O4A C2A C10A 116.6(6) . .
O3B C2B O4B 120.8(7) . .
O3B C2B C10B 117.7(6) . 2_656
O4B C2B C10B 121.5(6) . 2_656
O3B C2B Yb3 58.9(4) . .
O4B C2B Yb3 62.2(4) . .
C10B C2B Yb3 173.5(4) 2_656 .
O4C C2C O3C 125.7(6) . .
O4C C2C C10C 116.7(5) . .
O3C C2C C10C 117.5(5) . .
O1D C2D N3D 124.7(10) . .
O1D C2D H2D 117.7 . .
N3D C2D H2D 117.7 . .
N3F C2F O1F 123.4(10) . .
N3F C2F H2F 118.3 . .
O1F C2F H2F 118.3 . .
O1G C2G N3G 129.2(13) . .
O1G C2G H2G 115.4 . .
N3G C2G H2G 115.4 . .
O1Z C2Z N3Z 124.5(11) . .
O1Z C2Z H2Z 117.7 . .
N3Z C2Z H2Z 117.7 . .
C16A C3A C4A 120.7(5) . .
C16A C3A C1A 119.7(5) . .
C4A C3A C1A 119.6(5) . .
C4B C3B C16B 122.2(6) . .
C4B C3B C1B 119.9(6) . .
C16B C3B C1B 117.9(6) . .
C4C C3C C16C 122.8(8) . .
C4C C3C C1C 119.3(7) . .
C16C C3C C1C 117.8(9) . .
C3A C4A C9A 119.6(5) . .
C3A C4A C5A 121.9(5) . .
C9A C4A C5A 118.5(5) . .
C3B C4B C9B 118.9(6) . .
C3B C4B C5B 122.2(6) . .
C9B C4B C5B 118.9(6) . .
C3C C4C C5C 123.5(8) . .
C3C C4C C16C 119.7(8) . 2_567
C5C C4C C16C 116.8(9) . 2_567
N3D C4D H4DA 109.5 . .
N3D C4D H4DB 108.7 . .
H4DA C4D H4DB 109.3 . .
N3D C4D H4DC 110.5 . .
H4DA C4D H4DC 109.3 . .
H4DB C4D H4DC 109.4 . .
N3F C4F H4FA 110.5 . .
N3F C4F H4FB 110.1 . .
H4FA C4F H4FB 109.2 . .
N3F C4F H4FC 108.6 . .
H4FA C4F H4FC 109.2 . .
H4FB C4F H4FC 109.2 . .
N3G C4G H4GA 113.9 . .
N3G C4G H4GB 112.3 . .
H4GA C4G H4GB 107.5 . .
N3G C4G H4GC 106.0 . .
H4GA C4G H4GC 108.1 . .
H4GB C4G H4GC 108.9 . .
N3Z C4Z H4ZA 110.3 . .
N3Z C4Z H4ZB 108.4 . .
H4ZA C4Z H4ZB 109.2 . .
N3Z C4Z H4ZC 110.9 . .
H4ZA C4Z H4ZC 109.1 . .
H4ZB C4Z H4ZC 109.0 . .
C6A C5A C4A 119.4(6) . .
C6A C5A H5A 120.3 . .
C4A C5A H5A 120.3 . .
C6B C5B C4B 120.8(7) . .
C6B C5B H5B 119.6 . .
C4B C5B H5B 119.6 . .
C6C C5C C4C 122.7(8) . .
C6C C5C H5C 118.6 . .
C4C C5C H5C 118.6 . .
N3D C5D H5DA 110.2 . .
N3D C5D H5DB 109.5 . .
H5DA C5D H5DB 109.2 . .
N3D C5D H5DC 109.3 . .
H5DA C5D H5DC 109.3 . .
H5DB C5D H5DC 109.4 . .
N3F C5F H5FA 109.8 . .
N3F C5F H5FB 109.6 . .
H5FA C5F H5FB 109.4 . .
N3F C5F H5FC 109.5 . .
H5FA C5F H5FC 109.3 . .
H5FB C5F H5FC 109.4 . .
N3G C5G H5GA 109.8 . .
N3G C5G H5GB 105.9 . .
H5GA C5G H5GB 108.8 . .
N3G C5G H5GC 114.7 . .
H5GA C5G H5GC 108.7 . .
H5GB C5G H5GC 108.7 . .
N3Z C5Z H5ZA 116.1 . .
N3Z C5Z H5ZB 118.3 . .
H5ZA C5Z H5ZB 104.2 . .
N3Z C5Z H5ZC 106.2 . .
H5ZA C5Z H5ZC 105.6 . .
H5ZB C5Z H5ZC 105.3 . .
C5A C6A C7AA 121.6(7) . .
C5A C6A H6A 119.2 . .
C7AA C6A H6A 119.2 . .
C5B C6B C7B 120.4(7) . .
C5B C6B H6B 119.8 . .
C7B C6B H6B 119.8 . .
C5C C6C C14C 119.1(9) . 2_567
C5C C6C H6C 120.4 . .
C14C C6C H6C 120.4 2_567 .
C8B C7B C6B 120.9(8) . .
C8B C7B H7B 119.6 . .
C6B C7B H7B 119.6 . .
C8C C7C C13C 121.0(6) . 2_566
C8C C7C H7C 119.5 . .
C13C C7C H7C 119.5 2_566 .
C8A C7AA C6A 120.4(6) . .
C8A C7AA H7AA 119.8 . .
C6A C7AA H7AA 119.8 . .
C7AA C8A C9A 120.9(6) . .
C7AA C8A H8A 119.6 . .
C9A C8A H8A 119.6 . .
C7B C8B C9B 120.6(7) . .
C7B C8B H8B 119.7 . .
C9B C8B H8B 119.7 . .
C7C C8C C9C 120.9(6) . .
C7C C8C H8C 119.5 . .
C9C C8C H8C 119.5 . .
C10A C9A C4A 119.5(5) . .
C10A C9A C8A 121.4(6) . .
C4A C9A C8A 119.1(6) . .
C10B C9B C4B 119.5(6) . .
C10B C9B C8B 122.2(6) . .
C4B C9B C8B 118.3(6) . .
C10C C9C C8C 123.2(5) . .
C10C C9C C11C 119.4(6) . 2_566
C8C C9C C11C 117.4(6) . 2_566
C9A C10A C11A 121.4(5) . .
C9A C10A C2A 119.0(6) . .
C11A C10A C2A 119.7(6) . .
C11B C10B C9B 121.6(6) . .
C11B C10B C2B 118.9(6) . 2_656
C9B C10B C2B 119.4(6) . 2_656
C11C C10C C9C 121.6(5) . .
C11C C10C C2C 119.9(6) . .
C9C C10C C2C 118.4(5) . .
C10A C11A C12A 121.9(6) . .
C10A C11A C16A 119.0(5) . .
C12A C11A C16A 119.1(6) . .
C10B C11B C16B 119.0(6) . .
C10B C11B C12B 122.5(6) . .
C16B C11B C12B 118.5(6) . .
C10C C11C C12C 121.8(5) . .
C10C C11C C9C 119.0(6) . 2_566
C12C C11C C9C 119.3(6) . 2_566
C13A C12A C11A 120.7(8) . .
C13A C12A H12A 119.7 . .
C11A C12A H12A 119.7 . .
C13B C12B C11B 120.7(6) . .
C13B C12B H12B 119.7 . .
C11B C12B H12B 119.7 . .
C13C C12C C11C 121.0(6) . .
C13C C12C H12C 119.5 . .
C11C C12C H12C 119.5 . .
C12A C13A C14A 120.8(7) . .
C12A C13A H13A 119.6 . .
C14A C13A H13A 119.6 . .
C12B C13B C14B 120.9(6) . .
C12B C13B H13B 119.6 . .
C14B C13B H13B 119.6 . .
C12C C13C C7C 120.4(7) . 2_566
C12C C13C H13C 119.8 . .
C7C C13C H13C 119.8 2_566 .
C15A C14A C13A 120.2(7) . .
C15A C14A H14A 119.9 . .
C13A C14A H14A 119.9 . .
C15B C14B C13B 119.6(7) . .
C15B C14B H14B 120.2 . .
C13B C14B H14B 120.2 . .
C15C C14C C6C 120.4(11) . 2_567
C15C C14C H14C 119.8 . .
C6C C14C H14C 119.8 2_567 .
C14A C15A C16A 120.8(7) . .
C14A C15A H15A 119.6 . .
C16A C15A H15A 119.6 . .
C14B C15B C16B 121.6(6) . .
C14B C15B H15B 119.2 . .
C16B C15B H15B 119.2 . .
C14C C15C C16C 122.3(9) . .
C14C C15C H15C 118.8 . .
C16C C15C H15C 118.8 . .
C3A C16A C15A 121.7(6) . .
C3A C16A C11A 119.9(5) . .
C15A C16A C11A 118.4(6) . .
C3B C16B C15B 122.4(6) . .
C3B C16B C11B 118.8(6) . .
C15B C16B C11B 118.8(6) . .
C15C C16C C3C 123.9(8) . .
C15C C16C C4C 118.6(8) . 2_567
C3C C16C C4C 117.5(9) . 2_567
O1J C068 N2J 124.7(7) . .
O1J C068 H068 117.6 . .
N2J C068 H068 117.6 . .
N2J C081 H08A 109.4 . .
N2J C081 H08B 109.3 . .
H08A C081 H08B 109.4 . .
N2J C081 H08C 109.8 . .
H08A C081 H08C 109.5 . .
H08B C081 H08C 109.5 . .
N2J C084 H08D 110.1 . .
N2J C084 H08E 109.0 . .
H08D C084 H08E 109.5 . .
N2J C084 H08F 109.3 . .
H08D C084 H08F 109.4 . .
H08E C084 H08F 109.5 . .
O3N N1N O2N 121.9(11) . .
O3N N1N O1N 122.1(12) . .
O2N N1N O1N 116.0(7) . .
O3N N1N Yb1 167.9(7) . .
O2N N1N Yb1 58.3(4) . .
O1N N1N Yb1 58.7(4) . .
C068 N2J C081 121.1(8) . .
C068 N2J C084 122.6(8) . .
C081 N2J C084 116.0(8) . .
O6N N2N O5N 125.2(8) . .
O6N N2N O4N 121.3(8) . .
O5N N2N O4N 113.5(6) . .
O6N N2N Yb2 174.1(6) . .
O5N N2N Yb2 57.1(4) . .
O4N N2N Yb2 56.9(4) . .
C2D N3D C4D 129.6(11) . .
C2D N3D C5D 112.2(10) . .
C4D N3D C5D 118.3(12) . .
C2F N3F C5F 120.8(10) . .
C2F N3F C4F 118.1(10) . .
C5F N3F C4F 121.1(9) . .
C2G N3G C4G 121.4(11) . .
C2G N3G C5G 124.1(12) . .
C4G N3G C5G 111.8(12) . .
O9NB N3NB O7NB 125(2) . .
O9NB N3NB O8NB 119(2) . .
O7NB N3NB O8NB 115.7(18) . .
O9NB N3NB Yb3 171.7(19) . .
O7NB N3NB Yb3 56.5(11) . .
O8NB N3NB Yb3 59.8(9) . .
C2Z N3Z C5Z 128.7(10) . .
C2Z N3Z C4Z 119.8(9) . .
C5Z N3Z C4Z 111.1(9) . .
C1A O1A Yb2 143.2(4) . .
C1B O1B Yb1 94.1(4) . .
C1C O1C Yb2 91.2(5) . .
C2D O1D Yb1 136.1(7) . .
C2F O1F Yb2 125.8(6) . .
C2G O1G Yb3 143.0(8) . .
C068 O1J Yb2 133.1(5) . .
N1N O1N Yb1 94.7(6) . .
C1 O1XB Yb3 133.1(15) . .
C2Z O1Z Yb1 145.1(7) . .
C1A O2A Yb1 154.3(4) . .
C1B O2B Yb1 89.7(4) . .
C1C O2C Yb2 93.0(5) . .
N1N O2N Yb1 96.0(5) . .
C2A O3A Yb3 141.4(5) . .
C2B O3B Yb3 94.0(4) . .
C2C O3C Yb2 149.2(5) . .
C2A O4A Yb3 152.5(6) . 2_657
C2B O4B Yb3 90.1(4) . .
C2C O4C Yb1 146.1(4) . .
N2N O4N Yb2 96.5(4) . .
N2N O5N Yb2 96.7(4) . .
N3NB O7NB Yb3 97.3(14) . .
N3NB O8NB Yb3 93.1(11) . .
O1XB C1 N4 123(2) . .
O1XB C1 H1 118.3 . .
N4 C1 H1 118.3 . .
N4 C0AA H0AA 109.5 . .
N4 C0AA H0AB 109.5 . .
H0AA C0AA H0AB 109.5 . .
N4 C0AA H0AC 109.5 . .
H0AA C0AA H0AC 109.5 . .
H0AB C0AA H0AC 109.5 . .
C1 N4 C1AA 121.5(19) . .
C1 N4 C0AA 120(2) . .
C1AA N4 C0AA 118.4(18) . .
N4 C1AA H1AA 109.5 . .
N4 C1AA H1AB 109.5 . .
H1AA C1AA H1AB 109.5 . .
N4 C1AA H1AC 109.5 . .
H1AA C1AA H1AC 109.5 . .
H1AB C1AA H1AC 109.5 . .
C2 N1 C3 121.0(14) . .
C2 N1 C5 119.5(14) . .
C3 N1 C5 119.2(13) . .
O1XA C2 N1 125.8(14) . .
O1XA C2 H2 117.1 . .
N1 C2 H2 117.1 . .
N1 C3 H3A 109.5 . .
N1 C3 H3B 109.5 . .
H3A C3 H3B 109.5 . .
N1 C3 H3C 109.5 . .
H3A C3 H3C 109.5 . .
H3B C3 H3C 109.5 . .
N1 C5 H5D 109.5 . .
N1 C5 H5E 109.5 . .
H5D C5 H5E 109.5 . .
N1 C5 H5F 109.5 . .
H5D C5 H5F 109.5 . .
H5E C5 H5F 109.5 . .
C2 O1XA Yb3 131.0(9) . .
O9NA N3NA O7NA 121.6(15) . .
O9NA N3NA O8NA 121.3(14) . .
O7NA N3NA O8NA 116.4(12) . .
O9NA N3NA Yb3 167.6(14) . .
O7NA N3NA Yb3 59.6(7) . .
O8NA N3NA Yb3 57.0(6) . .
N3NA O8NA Yb3 95.2(8) . .
N3NA O7NA Yb3 93.6(9) . .

loop_
_geom_bond_atom_site_label_1
_geom_bond_atom_site_label_2
_geom_bond_distance
_geom_bond_site_symmetry_2
Yb1 O4C 2.209(4) .
Yb1 O1Z 2.215(6) .
Yb1 O2A 2.235(4) .
Yb1 O1D 2.254(5) .
Yb1 O1B 2.325(5) .
Yb1 O2N 2.410(6) .
Yb1 O1N 2.418(6) .
Yb1 O2B 2.439(5) .
Yb1 C1B 2.733(6) .
Yb1 N1N 2.818(7) .
Yb2 O1A 2.225(4) .
Yb2 O1F 2.267(6) .
Yb2 O3C 2.267(5) .
Yb2 O1J 2.311(5) .
Yb2 O2C 2.376(6) .
Yb2 O1C 2.391(6) .
Yb2 O4N 2.403(5) .
Yb2 O5N 2.408(5) .
Yb2 C1C 2.739(9) .
Yb2 N2N 2.850(7) .
Yb3 O4A 2.223(5) 2_657
Yb3 O3A 2.231(5) .
Yb3 O1XA 2.271(9) .
Yb3 O1G 2.272(7) .
Yb3 O3B 2.316(5) .
Yb3 O1XB 2.322(14) .
Yb3 O8NA 2.345(10) .
Yb3 O7NB 2.386(17) .
Yb3 O4B 2.388(6) .
Yb3 O7NA 2.407(11) .
Yb3 O8NB 2.457(13) .
Yb3 C2B 2.699(7) .
C1A O1A 1.259(7) .
C1A O2A 1.260(7) .
C1A C3A 1.508(7) .
C1B O2B 1.247(8) .
C1B O1B 1.279(8) .
C1B C3B 1.497(8) .
C1C O2C 1.244(9) .
C1C O1C 1.286(11) .
C1C C3C 1.511(12) .
C2A O3A 1.250(8) .
C2A O4A 1.266(9) .
C2A C10A 1.517(8) .
C2B O3B 1.233(9) .
C2B O4B 1.255(8) .
C2B C10B 1.504(9) 2_656
C2C O4C 1.245(8) .
C2C O3C 1.253(8) .
C2C C10C 1.512(8) .
C2D O1D 1.156(13) .
C2D N3D 1.375(13) .
C2D H2D 0.9300 .
C2F N3F 1.321(10) .
C2F O1F 1.348(14) .
C2F H2F 0.9300 .
C2G O1G 1.203(13) .
C2G N3G 1.307(17) .
C2G H2G 0.9300 .
C2Z O1Z 1.233(11) .
C2Z N3Z 1.316(13) .
C2Z H2Z 0.9300 .
C3A C16A 1.386(8) .
C3A C4A 1.405(8) .
C3B C4B 1.402(9) .
C3B C16B 1.406(9) .
C3C C4C 1.409(15) .
C3C C16C 1.432(12) .
C4A C9A 1.431(7) .
C4A C5A 1.433(8) .
C4B C9B 1.416(9) .
C4B C5B 1.438(9) .
C4C C5C 1.449(12) .
C4C C16C 1.456(12) 2_567
C4D N3D 1.376(13) .
C4D H4DA 0.9611 .
C4D H4DB 0.9614 .
C4D H4DC 0.9612 .
C4F N3F 1.488(16) .
C4F H4FA 0.9629 .
C4F H4FB 0.9624 .
C4F H4FC 0.9624 .
C4G N3G 1.418(17) .
C4G H4GA 0.9731 .
C4G H4GB 0.9705 .
C4G H4GC 0.9751 .
C4Z N3Z 1.507(15) .
C4Z H4ZA 0.9636 .
C4Z H4ZB 0.9643 .
C4Z H4ZC 0.9636 .
C5A C6A 1.366(9) .
C5A H5A 0.9300 .
C5B C6B 1.359(11) .
C5B H5B 0.9300 .
C5C C6C 1.376(15) .
C5C H5C 0.9300 .
C5D N3D 1.440(14) .
C5D H5DA 0.9614 .
C5D H5DB 0.9614 .
C5D H5DC 0.9628 .
C5F N3F 1.456(15) .
C5F H5FA 0.9612 .
C5F H5FB 0.9621 .
C5F H5FC 0.9615 .
C5G N3G 1.481(16) .
C5G H5GA 0.9665 .
C5G H5GB 0.9682 .
C5G H5GC 0.9672 .
C5Z N3Z 1.420(13) .
C5Z H5ZA 1.0006 .
C5Z H5ZB 1.0280 .
C5Z H5ZC 0.9915 .
C6A C7AA 1.422(11) .
C6A H6A 0.9300 .
C6B C7B 1.397(11) .
C6B H6B 0.9300 .
C6C C14C 1.438(13) 2_567
C6C H6C 0.9300 .
C7B C8B 1.373(10) .
C7B H7B 0.9300 .
C7C C8C 1.372(10) .
C7C C13C 1.414(9) 2_566
C7C H7C 0.9300 .
C7AA C8A 1.331(11) .
C7AA H7AA 0.9300 .
C8A C9A 1.433(9) .
C8A H8A 0.9300 .
C8B C9B 1.431(9) .
C8B H8B 0.9300 .
C8C C9C 1.434(9) .
C8C H8C 0.9300 .
C9A C10A 1.389(9) .
C9B C10B 1.408(9) .
C9C C10C 1.419(9) .
C9C C11C 1.445(8) 2_566
C10A C11A 1.398(9) .
C10B C11B 1.408(9) .
C10B C2B 1.504(9) 2_656
C10C C11C 1.410(9) .
C11A C12A 1.416(9) .
C11A C16A 1.440(8) .
C11B C16B 1.427(8) .
C11B C12B 1.434(9) .
C11C C12C 1.432(9) .
C11C C9C 1.445(8) 2_566
C12A C13A 1.360(13) .
C12A H12A 0.9300 .
C12B C13B 1.374(9) .
C12B H12B 0.9300 .
C12C C13C 1.353(10) .
C12C H12C 0.9300 .
C13A C14A 1.429(14) .
C13A H13A 0.9300 .
C13B C14B 1.416(10) .
C13B H13B 0.9300 .
C13C C7C 1.414(9) 2_566
C13C H13C 0.9300 .
C14A C15A 1.361(10) .
C14A H14A 0.9300 .
C14B C15B 1.369(10) .
C14B H14B 0.9300 .
C14C C15C 1.358(13) .
C14C C6C 1.438(13) 2_567
C14C H14C 0.9300 .
C15A C16A 1.430(9) .
C15A H15A 0.9300 .
C15B C16B 1.426(9) .
C15B H15B 0.9300 .
C15C C16C 1.432(15) .
C15C H15C 0.9300 .
C16C C4C 1.456(12) 2_567
C068 O1J 1.258(9) .
C068 N2J 1.310(10) .
C068 H068 0.9300 .
C081 N2J 1.449(12) .
C081 H08A 0.9606 .
C081 H08B 0.9606 .
C081 H08C 0.9599 .
C084 N2J 1.485(12) .
C084 H08D 0.9602 .
C084 H08E 0.9602 .
C084 H08F 0.9601 .
N1N O3N 1.228(10) .
N1N O2N 1.231(12) .
N1N O1N 1.262(11) .
N2N O6N 1.197(9) .
N2N O5N 1.269(9) .
N2N O4N 1.286(8) .
N3NB O9NB 1.23(2) .
N3NB O7NB 1.26(3) .
N3NB O8NB 1.29(3) .
O1XB C1 1.25(3) .
O4A Yb3 2.223(5) 2_657
C1 N4 1.32(3) .
C1 H1 0.9300 .
C0AA N4 1.49(3) .
C0AA H0AA 0.9600 .
C0AA H0AB 0.9600 .
C0AA H0AC 0.9600 .
N4 C1AA 1.49(3) .
C1AA H1AA 0.9600 .
C1AA H1AB 0.9600 .
C1AA H1AC 0.9600 .
N1 C2 1.280(16) .
N1 C3 1.40(2) .
N1 C5 1.45(2) .
C2 O1XA 1.249(17) .
C2 H2 0.9300 .
C3 H3A 0.9600 .
C3 H3B 0.9600 .
C3 H3C 0.9600 .
C5 H5D 0.9600 .
C5 H5E 0.9600 .
C5 H5F 0.9600 .
N3NA O9NA 1.205(16) .
N3NA O7NA 1.255(18) .
N3NA O8NA 1.302(18) .

loop_
_geom_torsion_atom_site_label_1
_geom_torsion_atom_site_label_2
_geom_torsion_atom_site_label_3
_geom_torsion_atom_site_label_4
_geom_torsion
_geom_torsion_site_symmetry_1
_geom_torsion_site_symmetry_4
O1A C1A C3A C16A -104.1(7) . .
O2A C1A C3A C16A 77.1(7) . .
O1A C1A C3A C4A 76.3(7) . .
O2A C1A C3A C4A -102.6(7) . .
O2B C1B C3B C4B -105.3(8) . .
O1B C1B C3B C4B 76.7(8) . .
O2B C1B C3B C16B 77.4(8) . .
O1B C1B C3B C16B -100.6(8) . .
O2C C1C C3C C4C -66.7(11) . .
O1C C1C C3C C4C 117.4(10) . .
O2C C1C C3C C16C 110.9(10) . .
O1C C1C C3C C16C -64.9(11) . .
C16A C3A C4A C9A -1.2(8) . .
C1A C3A C4A C9A 178.4(5) . .
C16A C3A C4A C5A 179.0(6) . .
C1A C3A C4A C5A -1.4(8) . .
C16B C3B C4B C9B 2.1(10) . .
C1B C3B C4B C9B -175.0(6) . .
C16B C3B C4B C5B -177.0(6) . .
C1B C3B C4B C5B 5.8(10) . .
C16C C3C C4C C5C 178.5(8) . .
C1C C3C C4C C5C -4.0(12) . .
C16C C3C C4C C16C 1.1(13) . 2_567
C1C C3C C4C C16C 178.6(7) . 2_567
C3A C4A C5A C6A 179.8(6) . .
C9A C4A C5A C6A 0.0(9) . .
C3B C4B C5B C6B 177.5(7) . .
C9B C4B C5B C6B -1.6(10) . .
C3C C4C C5C C6C -178.2(9) . .
C16C C4C C5C C6C -0.7(13) 2_567 .
C4A C5A C6A C7AA -1.1(10) . .
C4B C5B C6B C7B 2.4(11) . .
C4C C5C C6C C14C 0.8(15) . 2_567
C5B C6B C7B C8B -1.2(13) . .
C5A C6A C7AA C8A 1.4(12) . .
C6A C7AA C8A C9A -0.6(11) . .
C6B C7B C8B C9B -0.8(13) . .
C13C C7C C8C C9C -2.3(11) 2_566 .
C3A C4A C9A C10A -0.7(8) . .
C5A C4A C9A C10A 179.1(5) . .
C3A C4A C9A C8A -179.0(5) . .
C5A C4A C9A C8A 0.8(8) . .
C7AA C8A C9A C10A -178.7(7) . .
C7AA C8A C9A C4A -0.5(9) . .
C3B C4B C9B C10B -1.1(10) . .
C5B C4B C9B C10B 178.1(6) . .
C3B C4B C9B C8B -179.5(6) . .
C5B C4B C9B C8B -0.4(10) . .
C7B C8B C9B C10B -176.8(7) . .
C7B C8B C9B C4B 1.6(11) . .
C7C C8C C9C C10C -176.1(6) . .
C7C C8C C9C C11C 2.5(10) . 2_566
C4A C9A C10A C11A 0.4(9) . .
C8A C9A C10A C11A 178.7(6) . .
C4A C9A C10A C2A -179.6(5) . .
C8A C9A C10A C2A -1.4(9) . .
O3A C2A C10A C9A 106.7(9) . .
O4A C2A C10A C9A -72.5(9) . .
O3A C2A C10A C11A -73.3(10) . .
O4A C2A C10A C11A 107.5(9) . .
C4B C9B C10B C11B -0.4(10) . .
C8B C9B C10B C11B 178.0(7) . .
C4B C9B C10B C2B -176.6(6) . 2_656
C8B C9B C10B C2B 1.8(10) . 2_656
C8C C9C C10C C11C 179.4(6) . .
C11C C9C C10C C11C 0.7(10) 2_566 .
C8C C9C C10C C2C 0.9(9) . .
C11C C9C C10C C2C -177.7(5) 2_566 .
O4C C2C C10C C11C 106.9(7) . .
O3C C2C C10C C11C -71.9(8) . .
O4C C2C C10C C9C -74.6(8) . .
O3C C2C C10C C9C 106.6(7) . .
C9A C10A C11A C12A -178.8(7) . .
C2A C10A C11A C12A 1.2(10) . .
C9A C10A C11A C16A 1.7(9) . .
C2A C10A C11A C16A -178.2(6) . .
C9B C10B C11B C16B 0.9(10) . .
C2B C10B C11B C16B 177.1(6) 2_656 .
C9B C10B C11B C12B 178.9(7) . .
C2B C10B C11B C12B -4.8(10) 2_656 .
C9C C10C C11C C12C 177.8(6) . .
C2C C10C C11C C12C -3.8(9) . .
C9C C10C C11C C9C -0.7(10) . 2_566
C2C C10C C11C C9C 177.7(5) . 2_566
C10A C11A C12A C13A -177.1(8) . .
C16A C11A C12A C13A 2.4(12) . .
C10B C11B C12B C13B -178.5(7) . .
C16B C11B C12B C13B -0.5(11) . .
C10C C11C C12C C13C -177.5(6) . .
C9C C11C C12C C13C 1.0(9) 2_566 .
C11A C12A C13A C14A -0.5(15) . .
C11B C12B C13B C14B 0.1(12) . .
C11C C12C C13C C7C -1.3(10) . 2_566
C12A C13A C14A C15A -0.9(15) . .
C12B C13B C14B C15B 0.0(12) . .
C13A C14A C15A C16A 0.3(14) . .
C13B C14B C15B C16B 0.3(11) . .
C6C C14C C15C C16C 0.7(17) 2_567 .
C4A C3A C16A C15A -176.8(6) . .
C1A C3A C16A C15A 3.5(9) . .
C4A C3A C16A C11A 3.4(9) . .
C1A C3A C16A C11A -176.2(5) . .
C14A C15A C16A C3A -178.1(7) . .
C14A C15A C16A C11A 1.6(11) . .
C10A C11A C16A C3A -3.7(9) . .
C12A C11A C16A C3A 176.9(7) . .
C10A C11A C16A C15A 176.6(6) . .
C12A C11A C16A C15A -2.9(10) . .
C4B C3B C16B C15B 179.7(6) . .
C1B C3B C16B C15B -3.1(10) . .
C4B C3B C16B C11B -1.6(10) . .
C1B C3B C16B C11B 175.6(6) . .
C14B C15B C16B C3B 178.0(7) . .
C14B C15B C16B C11B -0.7(10) . .
C10B C11B C16B C3B 0.1(10) . .
C12B C11B C16B C3B -178.1(6) . .
C10B C11B C16B C15B 178.9(6) . .
C12B C11B C16B C15B 0.7(10) . .
C14C C15C C16C C3C -179.2(9) . .
C14C C15C C16C C4C -0.8(15) . 2_567
C4C C3C C16C C15C 177.4(9) . .
C1C C3C C16C C15C -0.2(13) . .
C4C C3C C16C C4C -1.1(13) . 2_567
C1C C3C C16C C4C -178.6(7) . 2_567
O1J C068 N2J C081 -5.3(13) . .
O1J C068 N2J C084 -179.5(9) . .
O1D C2D N3D C4D 7.9(19) . .
O1D C2D N3D C5D -172.2(12) . .
O1F C2F N3F C5F -179.3(9) . .
O1F C2F N3F C4F 0.3(15) . .
O1G C2G N3G C4G 4(3) . .
O1G C2G N3G C5G 164.3(19) . .
O1Z C2Z N3Z C5Z 168.2(13) . .
O1Z C2Z N3Z C4Z -4.4(16) . .
O2A C1A O1A Yb2 -28.1(11) . .
C3A C1A O1A Yb2 153.1(5) . .
O2B C1B O1B Yb1 1.9(7) . .
C3B C1B O1B Yb1 179.9(5) . .
O2C C1C O1C Yb2 3.5(9) . .
C3C C1C O1C Yb2 179.2(8) . .
N3D C2D O1D Yb1 -166.2(7) . .
N3F C2F O1F Yb2 -177.0(7) . .
N3G C2G O1G Yb3 -155.7(14) . .
N2J C068 O1J Yb2 144.5(6) . .
O3N N1N O1N Yb1 -165.8(8) . .
O2N N1N O1N Yb1 11.6(8) . .
N3Z C2Z O1Z Yb1 -164.7(8) . .
O1A C1A O2A Yb1 -51.5(12) . .
C3A C1A O2A Yb1 127.2(8) . .
O1B C1B O2B Yb1 -1.8(7) . .
C3B C1B O2B Yb1 -179.7(6) . .
O1C C1C O2C Yb2 -3.5(9) . .
C3C C1C O2C Yb2 -179.3(7) . .
O3N N1N O2N Yb1 165.7(8) . .
O1N N1N O2N Yb1 -11.6(8) . .
O4A C2A O3A Yb3 9.2(16) . .
C10A C2A O3A Yb3 -170.0(6) . .
O4B C2B O3B Yb3 6.5(8) . .
C10B C2B O3B Yb3 -173.6(5) 2_656 .
O4C C2C O3C Yb2 68.6(12) . .
C10C C2C O3C Yb2 -112.8(8) . .
O3A C2A O4A Yb3 74.0(15) . 2_657
C10A C2A O4A Yb3 -106.8(10) . 2_657
O3B C2B O4B Yb3 -6.3(7) . .
C10B C2B O4B Yb3 173.9(5) 2_656 .
O3C C2C O4C Yb1 2.9(14) . .
C10C C2C O4C Yb1 -175.8(6) . .
O6N N2N O4N Yb2 173.4(8) . .
O5N N2N O4N Yb2 -7.8(7) . .
O6N N2N O5N Yb2 -173.4(8) . .
O4N N2N O5N Yb2 7.8(7) . .
O9NB N3NB O7NB Yb3 -170(2) . .
O8NB N3NB O7NB Yb3 9(2) . .
O9NB N3NB O8NB Yb3 170(2) . .
O7NB N3NB O8NB Yb3 -9(2) . .
Yb3 O1XB C1 N4 163.2(17) . .
O1XB C1 N4 C1AA -8(4) . .
O1XB C1 N4 C0AA -179(2) . .
C3 N1 C2 O1XA 167.7(19) . .
C5 N1 C2 O1XA -6(3) . .
N1 C2 O1XA Yb3 170.8(13) . .
O9NA N3NA O8NA Yb3 165.5(16) . .
O7NA N3NA O8NA Yb3 -5.2(16) . .
O9NA N3NA O7NA Yb3 -165.6(17) . .
O8NA N3NA O7NA Yb3 5.1(16) . .

loop_
_platon_squeeze_void_nr
_platon_squeeze_void_average_x
_platon_squeeze_void_average_y
_platon_squeeze_void_average_z
_platon_squeeze_void_volume
_platon_squeeze_void_count_electrons
_platon_squeeze_void_content
1 0.090 0.910 0.875 9 2 ' '
2 0.345 0.755 0.224 138 16 ' '
3 0.201 0.311 0.155 11 1 ' '
4 0.655 0.245 0.776 138 16 ' '
5 0.500 0.500 0.500 14 2 ' '
6 0.799 0.689 0.845 11 1 ' '
7 0.910 0.090 0.125 9 2 ' '
